data_7200699
loop_
_publ_author_name
'Podsiad\/lo, Marcin'
'Katrusiak, Andrzej'

_publ_section_title
;
 Electrostatic matching in phase IV of chloroiodomethane: a new
 aggregation pattern in the isostructural classes of dihalomethanes
;
_journal_issue 7
_journal_name_full CrystEngComm
_journal_page_first 1391
_journal_paper_doi 10.1039/b820422e
_journal_volume 11
_journal_year 2009
_chemical_formula_moiety 'C H2 Cl I'
_chemical_formula_sum 'C H2 Cl I'
_chemical_formula_weight 176.38
_chemical_melting_point 245
_chemical_name_common chloroiodomethane
_chemical_name_systematic
;
chloroiodomethane
;
_space_group_IT_number 33
_symmetry_cell_setting orthorhombic
_symmetry_space_group_name_Hall 'P 2c -2n'
_symmetry_space_group_name_H-M 'P n a 21'
_atom_sites_solution_hydrogens geom
_atom_sites_solution_primary direct
_atom_sites_solution_secondary difmap
_audit_creation_method SHELXL-97
_cell_angle_alpha 90.00
_cell_angle_beta 90.00
_cell_angle_gamma 90.00
_cell_formula_units_Z 8
_cell_length_a 7.9666(16)
_cell_length_b 4.8702(10)
_cell_length_c 21.351(4)
_cell_measurement_reflns_used 2993
_cell_measurement_temperature 180.0(1)
_cell_measurement_theta_max 29.37
_cell_measurement_theta_min 3.82
_cell_volume 828.4(3)
_computing_cell_refinement 'CrysAlisRED (Oxford Diffraction, 2004)'
_computing_data_collection 'CrysAlisCCD (Oxford Diffraction, 2004)'
_computing_data_reduction 'CrysAlisRED (Oxford Diffraction, 2004)'
_computing_molecular_graphics 'SHELXTL (Sheldrick, 1990)'
_computing_publication_material 'SHELXL--97 (Sheldrick, 1997)'
_computing_structure_refinement 'SHELXL--97 (Sheldrick, 1997)'
_computing_structure_solution 'SHELXS--97 (Sheldrick, 1997)'
_diffrn_ambient_pressure 100
_diffrn_ambient_temperature 295(2)
_diffrn_measured_fraction_theta_full 0.938
_diffrn_measured_fraction_theta_max 0.938
_diffrn_measurement_device_type 'KM-4 CCD'
_diffrn_measurement_method \w-scans
_diffrn_radiation_monochromator graphite
_diffrn_radiation_source 'fine-focus sealed tube'
_diffrn_radiation_type MoK\a
_diffrn_radiation_wavelength 0.71073
_diffrn_reflns_av_R_equivalents 0.1567
_diffrn_reflns_av_sigmaI/netI 0.0793
_diffrn_reflns_limit_h_max 10
_diffrn_reflns_limit_h_min -9
_diffrn_reflns_limit_k_max 6
_diffrn_reflns_limit_k_min -6
_diffrn_reflns_limit_l_max 28
_diffrn_reflns_limit_l_min -28
_diffrn_reflns_number 5630
_diffrn_reflns_theta_full 29.37
_diffrn_reflns_theta_max 29.37
_diffrn_reflns_theta_min 3.82
_diffrn_standards_decay_% 0
_diffrn_standards_interval_count 0
_diffrn_standards_number 0
_exptl_absorpt_coefficient_mu 8.132
_exptl_absorpt_correction_T_max 0.20
_exptl_absorpt_correction_T_min 0.18
_exptl_absorpt_correction_type multi-scan
_exptl_absorpt_process_details
;
Correction for absorption was made using XEMP (SHELXTL,
Sheldrick (1990)).
;
_exptl_crystal_colour colourless
_exptl_crystal_density_diffrn 2.828
_exptl_crystal_density_method 'not measured'
_exptl_crystal_description irregular
_exptl_crystal_F_000 624
_exptl_crystal_size_max 0.20
_exptl_crystal_size_mid 0.20
_exptl_crystal_size_min 0.20
_refine_diff_density_max 1.048
_refine_diff_density_min -1.164
_refine_diff_density_rms 0.213
_refine_ls_abs_structure_details 'Flack H D (1983), Acta Cryst. A39, 876-881'
_refine_ls_abs_structure_Flack 0.10(8)
_refine_ls_extinction_coef 0.0192(14)
_refine_ls_extinction_expression Fc^*^=kFc[1+0.001xFc^2^\l^3^/sin(2\q)]^-1/4^
_refine_ls_extinction_method SHELXL
_refine_ls_goodness_of_fit_ref 1.076
_refine_ls_hydrogen_treatment mixed
_refine_ls_matrix_type full
_refine_ls_number_parameters 56
_refine_ls_number_reflns 2054
_refine_ls_number_restraints 1
_refine_ls_restrained_S_all 1.075
_refine_ls_R_factor_all 0.0597
_refine_ls_R_factor_gt 0.0544
_refine_ls_shift/su_max 0.000
_refine_ls_shift/su_mean 0.000
_refine_ls_structure_factor_coef Fsqd
_refine_ls_weighting_details 'calc w=1/[\s^2^(Fo^2^)+(0.0797P)^2^+1.2034P] where P=(Fo^2^+2Fc^2^)/3'
_refine_ls_weighting_scheme calc
_refine_ls_wR_factor_gt 0.1431
_refine_ls_wR_factor_ref 0.1530
_reflns_number_gt 1802
_reflns_number_total 2054
_reflns_threshold_expression >2sigma(I)
_cod_data_source_file b820422e.txt
_cod_data_source_block cim_phaseIV
_cod_database_code 7200699

loop_
_symmetry_equiv_pos_as_xyz
'x, y, z'
'-x, -y, z+1/2'
'x+1/2, -y+1/2, z'
'-x+1/2, y+1/2, z+1/2'

loop_
_atom_site_label
_atom_site_type_symbol
_atom_site_fract_x
_atom_site_fract_y
_atom_site_fract_z
_atom_site_U_iso_or_equiv
_atom_site_adp_type
_atom_site_occupancy
_atom_site_symmetry_multiplicity
_atom_site_calc_flag
_atom_site_refinement_flags
_atom_site_disorder_assembly
_atom_site_disorder_group
I1 I 0.62092(11) 0.4482(2) 0.36835(3) 0.0612(3) Uani 1 1 d . . .
Cl1 Cl 0.7054(3) 0.7656(6) 0.49945(13) 0.0491(6) Uani 1 1 d . . .
C1 C 0.7805(18) 0.505(2) 0.4478(5) 0.049(3) Uani 1 1 d . . .
H11 H 0.7889 0.3331 0.4706 0.058 Uiso 1 1 calc R . .
H12 H 0.8922 0.5537 0.4335 0.058 Uiso 1 1 calc R . .
I2 I 0.91231(11) 0.47622(16) 0.22362(4) 0.0510(3) Uani 1 1 d . . .
Cl2 Cl 1.0054(3) 0.7600(5) 0.08954(12) 0.0465(6) Uani 1 1 d . . .
C2 C 1.0690(15) 0.500(2) 0.1444(8) 0.049(3) Uani 1 1 d . . .
H21 H 1.1828 0.5376 0.1580 0.059 Uiso 1 1 calc R . .
H22 H 1.0692 0.3231 0.1234 0.059 Uiso 1 1 calc R . .

loop_
_atom_site_aniso_label
_atom_site_aniso_U_11
_atom_site_aniso_U_22
_atom_site_aniso_U_33
_atom_site_aniso_U_23
_atom_site_aniso_U_13
_atom_site_aniso_U_12
I1 0.0548(4) 0.0868(7) 0.0420(4) -0.0001(5) -0.0059(3) -0.0108(4)
Cl1 0.0556(13) 0.0442(13) 0.0474(12) -0.0050(11) -0.0018(11) 0.0026(11)
C1 0.057(6) 0.052(6) 0.037(5) 0.004(4) -0.005(5) 0.010(5)
I2 0.0565(4) 0.0578(4) 0.0389(4) 0.0078(4) 0.0003(3) -0.0029(3)
Cl2 0.0557(13) 0.0425(11) 0.0414(11) 0.0047(10) 0.0020(10) -0.0017(11)
C2 0.039(5) 0.033(5) 0.074(8) 0.011(5) 0.017(6) 0.003(4)

loop_
_atom_type_symbol
_atom_type_description
_atom_type_scat_dispersion_real
_atom_type_scat_dispersion_imag
_atom_type_scat_source
C C 0.0033 0.0016 'International Tables Vol C Tables 4.2.6.8 and 6.1.1.4'
H H 0.0000 0.0000 'International Tables Vol C Tables 4.2.6.8 and 6.1.1.4'
Cl Cl 0.1484 0.1585 'International Tables Vol C Tables 4.2.6.8 and 6.1.1.4'
I I -0.4742 1.8119 'International Tables Vol C Tables 4.2.6.8 and 6.1.1.4'

loop_
_geom_angle_atom_site_label_1
_geom_angle_atom_site_label_2
_geom_angle_atom_site_label_3
_geom_angle
_geom_angle_site_symmetry_1
_geom_angle_site_symmetry_3
_geom_angle_publ_flag
Cl1 C1 I1 112.5(6) . . ?
Cl1 C1 H11 109.1 . . ?
I1 C1 H11 109.1 . . ?
Cl1 C1 H12 109.1 . . ?
I1 C1 H12 109.1 . . ?
H11 C1 H12 107.8 . . ?
Cl2 C2 I2 113.3(5) . . ?
Cl2 C2 H21 108.9 . . ?
I2 C2 H21 108.9 . . ?
Cl2 C2 H22 108.9 . . ?
I2 C2 H22 108.9 . . ?
H21 C2 H22 107.7 . . ?

loop_
_geom_bond_atom_site_label_1
_geom_bond_atom_site_label_2
_geom_bond_distance
_geom_bond_site_symmetry_2
_geom_bond_publ_flag
I1 C1 2.139(12) . ?
Cl1 C1 1.784(12) . ?
C1 H11 0.9700 . ?
C1 H12 0.9700 . ?
I2 C2 2.104(13) . ?
Cl2 C2 1.799(13) . ?
C2 H21 0.9700 . ?
C2 H22 0.9700 . ?
